data_7211033
loop_
_publ_author_name
'Aguirre-D\'iaz, Lina Mar\'ia'
'Iglesias, Marta'
'Snejko, Natalia'
'Guti\'errez-Puebla, Enrique'
'Monge, M. \'Angeles'

_publ_section_title
;
 Indium metal--organic frameworks as catalysts in solvent-free
 cyanosilylation reaction
;
_journal_issue 45
_journal_name_full CrystEngComm
_journal_page_first 9562
_journal_paper_doi 10.1039/c3ce41123k
_journal_volume 15
_journal_year 2013
_chemical_formula_moiety 'C69 H46 In2 N4 O12, 2(H O0.50), 2(H O0.50)'
_chemical_formula_sum 'C69 H50 In2 N4 O14'
_chemical_formula_weight 1388.77
_chemical_name_systematic
; 
 ? 
;
_space_group_IT_number 34
_symmetry_cell_setting orthorhombic
_symmetry_space_group_name_Hall 'P 2 -2n'
_symmetry_space_group_name_H-M 'P n n 2'
_atom_sites_solution_hydrogens geom
_atom_sites_solution_primary direct
_atom_sites_solution_secondary difmap
_audit_creation_method SHELXL-97
_cell_angle_alpha 90.00
_cell_angle_beta 90.00
_cell_angle_gamma 90.00
_cell_formula_units_Z 2
_cell_length_a 13.0268(4)
_cell_length_b 23.2550(6)
_cell_length_c 10.1923(3)
_cell_measurement_reflns_used 2466
_cell_measurement_temperature 296(2)
_cell_measurement_theta_max 42.03
_cell_measurement_theta_min 5.10
_cell_volume 3087.64(15)
_computing_cell_refinement 'Bruker SMART'
_computing_data_collection 'Bruker SMART'
_computing_data_reduction 'Bruker SAINT'
_computing_molecular_graphics 'Bruker SHELXTL'
_computing_publication_material 'Bruker SHELXTL'
_computing_structure_refinement 'SHELXL-97 (Sheldrick, 1997)'
_computing_structure_solution 'SHELXS-97 (Sheldrick, 1990)'
_diffrn_ambient_temperature 296(2)
_diffrn_measured_fraction_theta_full 0.947
_diffrn_measured_fraction_theta_max 0.948
_diffrn_measurement_device_type 'CCD area detector'
_diffrn_measurement_method 'phi and omega scans'
_diffrn_radiation_monochromator graphite
_diffrn_radiation_source 'fine-focus sealed tube'
_diffrn_radiation_type CuK\a
_diffrn_radiation_wavelength 1.54178
_diffrn_reflns_av_R_equivalents 0.0421
_diffrn_reflns_av_sigmaI/netI 0.0777
_diffrn_reflns_limit_h_max 15
_diffrn_reflns_limit_h_min -13
_diffrn_reflns_limit_k_max 26
_diffrn_reflns_limit_k_min -16
_diffrn_reflns_limit_l_max 11
_diffrn_reflns_limit_l_min -11
_diffrn_reflns_number 12149
_diffrn_reflns_theta_full 63.65
_diffrn_reflns_theta_max 63.65
_diffrn_reflns_theta_min 3.80
_exptl_absorpt_coefficient_mu 6.554
_exptl_absorpt_correction_T_max 0.7795
_exptl_absorpt_correction_T_min 0.6945
_exptl_absorpt_correction_type multi-scan
_exptl_absorpt_process_details SADABS
_exptl_crystal_colour colourless
_exptl_crystal_density_diffrn 1.494
_exptl_crystal_density_method 'not measured'
_exptl_crystal_description prism
_exptl_crystal_F_000 1404
_exptl_crystal_size_max 0.06
_exptl_crystal_size_mid 0.04
_exptl_crystal_size_min 0.04
_refine_diff_density_max 0.676
_refine_diff_density_min -0.602
_refine_diff_density_rms 0.087
_refine_ls_abs_structure_details 'Flack H D (1983), Acta Cryst. A39, 876-881'
_refine_ls_abs_structure_Flack -0.001(18)
_refine_ls_extinction_method none
_refine_ls_goodness_of_fit_ref 1.001
_refine_ls_hydrogen_treatment noref
_refine_ls_matrix_type full
_refine_ls_number_parameters 394
_refine_ls_number_reflns 4415
_refine_ls_number_restraints 7
_refine_ls_restrained_S_all 1.003
_refine_ls_R_factor_all 0.0978
_refine_ls_R_factor_gt 0.0587
_refine_ls_shift/su_max 0.038
_refine_ls_shift/su_mean 0.001
_refine_ls_structure_factor_coef Fsqd
_refine_ls_weighting_details 'calc w=1/[\s^2^(Fo^2^)+(0.1000P)^2^+0.0000P] where P=(Fo^2^+2Fc^2^)/3'
_refine_ls_weighting_scheme calc
_refine_ls_wR_factor_gt 0.1544
_refine_ls_wR_factor_ref 0.1814
_reflns_number_gt 2890
_reflns_number_total 4415
_reflns_threshold_expression >2sigma(I)
_cod_data_source_file c3ce41123k.txt
_cod_data_source_block InPF-9
_cod_depositor_comments
;
The following automatic conversions were performed:

'_symmetry_cell_setting' value 'Orthorhombic' changed to
'orthorhombic' according to
/home/saulius/struct/CIF-dictionaries/cif_core.dic dictionary named
'cif_core.dic' version 2.4.2 from 2011-04-26.

Automatic conversion script
Id: cif_fix_values 1891 2012-01-12 08:04:46Z andrius 
;
_cod_original_sg_symbol_H-M Pnn2
_cod_database_code 7211033

loop_
_symmetry_equiv_pos_as_xyz
'x, y, z'
'-x, -y, z'
'x+1/2, -y+1/2, z+1/2'
'-x+1/2, y+1/2, z+1/2'

loop_
_atom_site_label
_atom_site_type_symbol
_atom_site_fract_x
_atom_site_fract_y
_atom_site_fract_z
_atom_site_U_iso_or_equiv
_atom_site_adp_type
_atom_site_occupancy
_atom_site_symmetry_multiplicity
_atom_site_calc_flag
_atom_site_refinement_flags
C1 C 0.3271(14) 0.8197(6) 0.7646(13) 0.068(4) Uani 1 1 d .
C2 C 0.3729(9) 0.8662(5) 0.8548(12) 0.055(3) Uani 1 1 d .
C3 C 0.4741(10) 0.8631(5) 0.8905(10) 0.058(3) Uani 1 1 d .
H3 H 0.5148 0.8323 0.8646 0.070 Uiso 1 1 calc R
C4 C 0.3119(10) 0.9123(6) 0.8911(12) 0.068(4) Uani 1 1 d .
H4 H 0.2438 0.9146 0.8643 0.081 Uiso 1 1 calc R
C5 C 0.3535(9) 0.9531(5) 0.9654(12) 0.061(3) Uani 1 1 d .
H5 H 0.3125 0.9838 0.9915 0.073 Uiso 1 1 calc R
C6 C 0.4534(9) 0.9522(5) 1.0052(11) 0.058(3) Uani 1 1 d .
C7 C 0.5145(9) 0.9078(5) 0.9672(11) 0.061(3) Uani 1 1 d .
H7 H 0.5832 0.9071 0.9921 0.074 Uiso 1 1 calc R
C8 C 0.5000 1.0000 1.0825(19) 0.068(5) Uani 1 2 d S
H8A H 0.5527 0.9839 1.1388 0.081 Uiso 0.50 1 calc PR
H8B H 0.4473 1.0161 1.1388 0.081 Uiso 0.50 1 calc PR
C9 C 0.3279(10) 0.6703(5) 0.4203(12) 0.060(3) Uani 1 1 d .
C10 C 0.3722(10) 0.6269(5) 0.3291(13) 0.064(3) Uani 1 1 d .
C11 C 0.3121(9) 0.5935(6) 0.2600(13) 0.072(4) Uani 1 1 d .
H11 H 0.2413 0.5978 0.2667 0.087 Uiso 1 1 calc R
C12 C 0.4764(10) 0.6242(7) 0.3131(15) 0.080(5) Uani 1 1 d .
H12 H 0.5188 0.6485 0.3613 0.096 Uiso 1 1 calc R
C13 C 0.3512(10) 0.5526(6) 0.1784(13) 0.085(4) Uani 1 1 d .
H13 H 0.3074 0.5276 0.1345 0.102 Uiso 1 1 calc R
C14 C 0.5172(10) 0.5867(6) 0.2279(14) 0.080(4) Uani 1 1 d .
H14 H 0.5877 0.5864 0.2136 0.096 Uiso 1 1 calc R
C15 C 0.4552(11) 0.5486(6) 0.1614(12) 0.075(4) Uani 1 1 d .
C16 C 0.5000 0.5000 0.072(2) 0.091(7) Uani 1 2 d S
H16A H 0.4464 0.4845 0.0159 0.109 Uiso 0.50 1 calc PR
H16B H 0.5536 0.5155 0.0159 0.109 Uiso 0.50 1 calc PR
C17 C 0.2199(10) 0.6319(9) 0.7450(14) 0.076(4) Uani 1 1 d .
C18 C 0.1735(9) 0.5981(6) 0.8560(12) 0.059(3) Uani 1 1 d .
C19 C 0.1115(9) 0.6251(6) 0.9480(13) 0.072(4) Uani 1 1 d .
H19 H 0.1043 0.6649 0.9433 0.086 Uiso 1 1 calc R
C20 C 0.1855(9) 0.5404(7) 0.8645(13) 0.079(4) Uani 1 1 d .
H20 H 0.2278 0.5215 0.8049 0.094 Uiso 1 1 calc R
C21 C 0.1345(10) 0.5086(6) 0.9631(13) 0.077(4) Uani 1 1 d .
H21 H 0.1443 0.4691 0.9685 0.092 Uiso 1 1 calc R
C22 C 0.0587(9) 0.5952(6) 1.0486(12) 0.073(4) Uani 1 1 d .
H22 H 0.0189 0.6151 1.1091 0.088 Uiso 1 1 calc R
C23 C 0.0671(10) 0.5369(6) 1.0556(11) 0.062(3) Uani 1 1 d .
C24 C 0.0000 0.5000 1.1417(14) 0.070(6) Uani 1 2 d S
H24A H 0.0423 0.4758 1.1974 0.084 Uiso 0.50 1 calc PR
H24B H -0.0423 0.5242 1.1974 0.084 Uiso 0.50 1 calc PR
C25 C 0.3441(12) 0.8302(7) 0.3842(15) 0.086(5) Uani 1 1 d .
H25 H 0.4083 0.8165 0.4088 0.103 Uiso 1 1 calc R
C26 C 0.3401(14) 0.8724(8) 0.284(2) 0.116(5) Uani 1 1 d .
H26 H 0.4005 0.8850 0.2454 0.140 Uiso 1 1 calc R
C27 C 0.2554(12) 0.8930(8) 0.2482(15) 0.090(5) Uani 1 1 d .
H27 H 0.2527 0.9211 0.1833 0.108 Uiso 1 1 calc R
C28 C 0.1607(10) 0.8718(6) 0.3104(13) 0.072(3) Uani 1 1 d .
C29 C 0.1699(11) 0.8290(6) 0.4053(13) 0.068(4) Uani 1 1 d .
C30 C 0.0798(9) 0.8053(6) 0.4680(12) 0.064(3) Uani 1 1 d .
C31 C 0.0584(13) 0.8920(8) 0.2756(15) 0.115(6) Uani 1 1 d .
H31 H 0.0501 0.9212 0.2141 0.138 Uiso 1 1 calc R
C32 C -0.0250(14) 0.8676(9) 0.3344(19) 0.116(5) Uani 1 1 d .
H32 H -0.0901 0.8795 0.3088 0.140 Uiso 1 1 calc R
C33 C -0.0168(11) 0.8257(6) 0.4311(14) 0.081(4) Uani 1 1 d .
C34 C -0.1040(10) 0.8031(7) 0.4970(16) 0.095(5) Uani 1 1 d .
H34 H -0.1693 0.8181 0.4834 0.114 Uiso 1 1 calc R
C35 C -0.0883(9) 0.7607(6) 0.5768(12) 0.072(3) Uani 1 1 d .
H35 H -0.1446 0.7417 0.6124 0.086 Uiso 1 1 calc R
C36 C 0.0108(8) 0.7424(5) 0.6115(19) 0.077(4) Uani 1 1 d .
H36 H 0.0185 0.7138 0.6745 0.092 Uiso 1 1 calc R
In1 In 0.25805(5) 0.74000(3) 0.6016(2) 0.0586(2) Uani 1 1 d .
N1 N 0.2628(8) 0.8088(7) 0.4453(13) 0.062(3) Uani 1 1 d .
N2 N 0.0890(7) 0.7638(5) 0.5596(10) 0.066(3) Uani 1 1 d .
O1 O 0.2308(7) 0.8175(6) 0.7484(13) 0.080(4) Uani 1 1 d .
O2 O 0.3852(7) 0.7823(4) 0.7124(8) 0.073(3) Uani 1 1 d .
O3 O 0.3879(6) 0.6969(4) 0.5005(8) 0.066(2) Uani 1 1 d .
O4 O 0.2317(7) 0.6798(5) 0.4266(10) 0.064(3) Uani 1 1 d .
O5 O 0.2053(9) 0.6861(6) 0.7496(11) 0.084(4) Uani 1 1 d .
O6 O 0.2645(7) 0.6017(5) 0.6582(9) 0.090(3) Uani 1 1 d .
O7 O 0.3984(12) 0.5107(7) 0.5615(16) 0.109(6) Uani 0.50 1 d PD
H7D H 0.3670 0.5113 0.6360 0.130 Uiso 0.50 1 d PD
H7C H 0.3556 0.4845 0.5365 0.130 Uiso 0.50 1 d PD
O8 O 0.6261(11) 0.7339(7) 0.5443(16) 0.109(6) Uani 0.50 1 d PD
H8C H 0.5680 0.7255 0.4948 0.130 Uiso 0.50 1 d PD
H8D H 0.5771 0.7345 0.6104 0.130 Uiso 0.50 1 d PD

loop_
_atom_site_aniso_label
_atom_site_aniso_U_11
_atom_site_aniso_U_22
_atom_site_aniso_U_33
_atom_site_aniso_U_23
_atom_site_aniso_U_13
_atom_site_aniso_U_12
C1 0.117(13) 0.043(9) 0.043(8) 0.015(6) 0.008(8) -0.001(9)
C2 0.055(7) 0.038(8) 0.073(8) 0.007(6) -0.012(6) -0.010(6)
C3 0.084(9) 0.048(8) 0.042(7) 0.011(5) 0.003(6) -0.001(6)
C4 0.055(8) 0.077(11) 0.070(9) -0.001(7) 0.002(6) 0.013(7)
C5 0.073(8) 0.035(8) 0.074(8) -0.009(6) -0.004(7) 0.002(6)
C6 0.072(8) 0.042(8) 0.061(7) -0.005(6) -0.004(6) -0.002(6)
C7 0.067(8) 0.065(9) 0.052(7) 0.013(6) -0.009(6) -0.008(6)
C8 0.088(12) 0.060(11) 0.055(12) 0.000 0.000 -0.006(8)
C9 0.066(9) 0.052(9) 0.061(8) 0.010(6) -0.005(6) -0.005(6)
C10 0.070(9) 0.055(9) 0.067(8) 0.002(7) -0.002(7) 0.012(6)
C11 0.043(7) 0.093(12) 0.081(10) -0.011(8) -0.001(7) 0.008(7)
C12 0.050(8) 0.084(13) 0.105(12) -0.020(9) -0.022(8) 0.009(7)
C13 0.066(9) 0.092(13) 0.097(11) -0.016(9) -0.012(8) 0.007(8)
C14 0.057(8) 0.072(10) 0.111(11) 0.005(8) 0.009(8) -0.005(7)
C15 0.089(11) 0.067(11) 0.069(9) 0.001(7) 0.002(7) 0.027(8)
C16 0.078(13) 0.116(19) 0.077(17) 0.000 0.000 0.002(11)
C17 0.050(8) 0.118(15) 0.060(8) 0.020(9) -0.010(6) -0.011(8)
C18 0.048(7) 0.065(10) 0.065(8) -0.005(7) -0.006(6) -0.008(6)
C19 0.064(8) 0.066(10) 0.085(10) 0.016(8) -0.006(7) -0.022(7)
C20 0.053(8) 0.100(13) 0.083(10) 0.011(8) -0.003(7) -0.009(7)
C21 0.076(9) 0.079(11) 0.076(9) -0.006(8) -0.005(7) -0.014(7)
C22 0.083(9) 0.067(10) 0.070(8) -0.010(6) 0.013(6) -0.009(7)
C23 0.081(9) 0.064(9) 0.043(7) -0.005(5) -0.010(5) -0.007(7)
C24 0.079(12) 0.084(15) 0.048(11) 0.000 0.000 -0.034(10)
C25 0.069(9) 0.090(14) 0.099(13) -0.009(10) 0.015(9) 0.013(9)
C26 0.092(9) 0.120(13) 0.136(12) 0.049(10) -0.001(8) 0.001(9)
C27 0.119(13) 0.086(13) 0.066(8) 0.010(8) 0.006(9) 0.001(10)
C28 0.068(6) 0.089(7) 0.057(6) 0.005(5) -0.016(4) -0.005(5)
C29 0.073(9) 0.067(10) 0.064(8) 0.015(7) -0.008(7) -0.015(7)
C30 0.072(8) 0.063(9) 0.057(8) -0.013(7) 0.002(6) -0.009(7)
C31 0.119(14) 0.129(17) 0.097(13) 0.039(11) -0.012(11) -0.003(12)
C32 0.092(9) 0.120(13) 0.136(12) 0.049(10) -0.001(8) 0.001(9)
C33 0.071(9) 0.078(11) 0.095(11) 0.010(8) -0.023(8) -0.009(8)
C34 0.052(8) 0.111(13) 0.121(13) -0.029(11) -0.024(8) 0.010(8)
C35 0.068(6) 0.089(7) 0.057(6) 0.005(5) -0.016(4) -0.005(5)
C36 0.056(6) 0.085(9) 0.089(10) -0.003(10) 0.017(10) -0.003(6)
In1 0.0563(4) 0.0563(4) 0.0634(4) -0.0005(10) -0.0014(7) -0.0025(3)
N1 0.057(7) 0.057(9) 0.071(7) 0.009(6) 0.005(6) -0.006(6)
N2 0.052(6) 0.079(8) 0.067(7) -0.001(5) 0.000(4) -0.006(5)
O1 0.059(7) 0.083(10) 0.099(8) -0.007(7) -0.007(6) -0.009(6)
O2 0.082(6) 0.050(6) 0.087(7) -0.008(5) -0.004(5) -0.009(4)
O3 0.066(5) 0.066(6) 0.067(5) -0.012(4) -0.002(4) 0.001(4)
O4 0.064(7) 0.054(7) 0.075(6) 0.003(5) -0.002(5) -0.005(4)
O5 0.076(7) 0.100(10) 0.077(7) 0.005(7) -0.002(6) -0.010(7)
O6 0.087(7) 0.109(9) 0.075(6) 0.003(5) 0.014(5) -0.004(5)
O7 0.114(11) 0.057(9) 0.154(15) 0.021(8) -0.050(9) -0.011(7)
O8 0.114(11) 0.057(9) 0.154(15) 0.021(8) -0.050(9) -0.011(7)

loop_
_atom_type_symbol
_atom_type_description
_atom_type_scat_dispersion_real
_atom_type_scat_dispersion_imag
_atom_type_scat_source
C C 0.0181 0.0091 'International Tables Vol C Tables 4.2.6.8 and 6.1.1.4'
H H 0.0000 0.0000 'International Tables Vol C Tables 4.2.6.8 and 6.1.1.4'
N N 0.0311 0.0180 'International Tables Vol C Tables 4.2.6.8 and 6.1.1.4'
O O 0.0492 0.0322 'International Tables Vol C Tables 4.2.6.8 and 6.1.1.4'
In In 0.0822 5.0449 'International Tables Vol C Tables 4.2.6.8 and 6.1.1.4'

loop_
_geom_angle_atom_site_label_1
_geom_angle_atom_site_label_2
_geom_angle_atom_site_label_3
_geom_angle
_geom_angle_site_symmetry_1
_geom_angle_site_symmetry_3
O1 C1 O2 120.6(15) . .
O1 C1 C2 119.3(14) . .
O2 C1 C2 120.0(15) . .
O1 C1 In1 63.5(9) . .
O2 C1 In1 57.4(7) . .
C2 C1 In1 176.8(11) . .
C3 C2 C4 121.4(13) . .
C3 C2 C1 119.7(13) . .
C4 C2 C1 118.8(12) . .
C2 C3 C7 118.1(12) . .
C2 C3 H3 121.0 . .
C7 C3 H3 121.0 . .
C5 C4 C2 118.1(13) . .
C5 C4 H4 120.9 . .
C2 C4 H4 120.9 . .
C4 C5 C6 123.1(12) . .
C4 C5 H5 118.4 . .
C6 C5 H5 118.4 . .
C7 C6 C5 119.1(11) . .
C7 C6 C8 118.6(10) . .
C5 C6 C8 122.2(10) . .
C6 C7 C3 120.1(12) . .
C6 C7 H7 120.0 . .
C3 C7 H7 120.0 . .
C6 C8 C6 116.3(15) . 2_675
C6 C8 H8A 108.2 . .
C6 C8 H8A 108.2 2_675 .
C6 C8 H8B 108.2 . .
C6 C8 H8B 108.2 2_675 .
H8A C8 H8B 107.4 . .
O4 C9 O3 118.8(12) . .
O4 C9 C10 122.1(12) . .
O3 C9 C10 119.1(12) . .
O4 C9 In1 61.0(7) . .
O3 C9 In1 57.8(6) . .
C10 C9 In1 173.8(9) . .
C11 C10 C12 120.2(14) . .
C11 C10 C9 120.4(12) . .
C12 C10 C9 119.3(13) . .
C10 C11 C13 121.3(13) . .
C10 C11 H11 119.4 . .
C13 C11 H11 119.4 . .
C14 C12 C10 120.0(14) . .
C14 C12 H12 120.0 . .
C10 C12 H12 120.0 . .
C11 C13 C15 119.7(14) . .
C11 C13 H13 120.1 . .
C15 C13 H13 120.1 . .
C12 C14 C15 120.3(13) . .
C12 C14 H14 119.8 . .
C15 C14 H14 119.8 . .
C13 C15 C14 118.2(13) . .
C13 C15 C16 119.5(13) . .
C14 C15 C16 122.2(12) . .
C15 C16 C15 108.6(16) 2_665 .
C15 C16 H16A 110.0 2_665 .
C15 C16 H16A 110.0 . .
C15 C16 H16B 110.0 2_665 .
C15 C16 H16B 110.0 . .
H16A C16 H16B 108.4 . .
O6 C17 O5 129.7(14) . .
O6 C17 C18 114.8(16) . .
O5 C17 C18 115.4(15) . .
C20 C18 C19 118.3(13) . .
C20 C18 C17 121.3(14) . .
C19 C18 C17 120.3(14) . .
C18 C19 C22 123.3(13) . .
C18 C19 H19 118.4 . .
C22 C19 H19 118.4 . .
C18 C20 C21 120.6(14) . .
C18 C20 H20 119.7 . .
C21 C20 H20 119.7 . .
C20 C21 C23 120.8(13) . .
C20 C21 H21 119.6 . .
C23 C21 H21 119.6 . .
C23 C22 C19 119.2(12) . .
C23 C22 H22 120.4 . .
C19 C22 H22 120.4 . .
C22 C23 C21 117.8(11) . .
C22 C23 C24 123.4(10) . .
C21 C23 C24 118.3(11) . .
C23 C24 C23 108.8(12) 2_565 .
C23 C24 H24A 109.9 2_565 .
C23 C24 H24A 109.9 . .
C23 C24 H24B 109.9 2_565 .
C23 C24 H24B 109.9 . .
H24A C24 H24B 108.3 . .
N1 C25 C26 124.7(15) . .
N1 C25 H25 117.6 . .
C26 C25 H25 117.6 . .
C27 C26 C25 120.5(17) . .
C27 C26 H26 119.7 . .
C25 C26 H26 119.7 . .
C26 C27 C28 118.7(16) . .
C26 C27 H27 120.6 . .
C28 C27 H27 120.6 . .
C29 C28 C31 118.6(14) . .
C29 C28 C27 117.7(13) . .
C31 C28 C27 123.6(14) . .
N1 C29 C28 122.1(13) . .
N1 C29 C30 117.3(13) . .
C28 C29 C30 120.6(13) . .
N2 C30 C33 120.7(12) . .
N2 C30 C29 120.4(12) . .
C33 C30 C29 118.9(13) . .
C32 C31 C28 119.1(16) . .
C32 C31 H31 120.4 . .
C28 C31 H31 120.4 . .
C31 C32 C33 122.8(17) . .
C31 C32 H32 118.6 . .
C33 C32 H32 118.6 . .
C32 C33 C30 119.9(14) . .
C32 C33 C34 122.2(14) . .
C30 C33 C34 117.9(13) . .
C35 C34 C33 116.9(13) . .
C35 C34 H34 121.6 . .
C33 C34 H34 121.6 . .
C34 C35 C36 122.2(13) . .
C34 C35 H35 118.9 . .
C36 C35 H35 118.9 . .
N2 C36 C35 121.5(14) . .
N2 C36 H36 119.2 . .
C35 C36 H36 119.2 . .
O5 In1 O3 108.5(4) . .
O5 In1 O2 98.3(4) . .
O3 In1 O2 82.5(3) . .
O5 In1 N1 161.5(5) . .
O3 In1 N1 88.4(4) . .
O2 In1 N1 91.4(4) . .
O5 In1 O4 98.4(3) . .
O3 In1 O4 58.5(3) . .
O2 In1 O4 140.7(3) . .
N1 In1 O4 83.6(5) . .
O5 In1 N2 87.9(4) . .
O3 In1 N2 138.5(3) . .
O2 In1 N2 134.0(4) . .
N1 In1 N2 74.1(4) . .
O4 In1 N2 81.9(3) . .
O5 In1 O1 87.2(6) . .
O3 In1 O1 138.6(3) . .
O2 In1 O1 57.1(3) . .
N1 In1 O1 84.9(4) . .
O4 In1 O1 158.9(4) . .
N2 In1 O1 78.0(3) . .
O5 In1 C9 104.7(4) . .
O3 In1 C9 29.4(3) . .
O2 In1 C9 111.8(4) . .
N1 In1 C9 86.1(5) . .
O4 In1 C9 29.1(3) . .
N2 In1 C9 110.4(4) . .
O1 In1 C9 165.4(4) . .
O5 In1 C1 94.5(5) . .
O3 In1 C1 110.4(4) . .
O2 In1 C1 28.6(4) . .
N1 In1 C1 86.4(5) . .
O4 In1 C1 165.2(4) . .
N2 In1 C1 105.8(5) . .
O1 In1 C1 28.6(4) . .
C9 In1 C1 139.3(5) . .
C25 N1 C29 116.1(15) . .
C25 N1 In1 128.3(11) . .
C29 N1 In1 115.5(9) . .
C36 N2 C30 120.3(12) . .
C36 N2 In1 127.1(10) . .
C30 N2 In1 112.6(8) . .
C1 O1 In1 87.9(9) . .
C1 O2 In1 94.1(9) . .
C9 O3 In1 92.8(7) . .
C9 O4 In1 89.9(8) . .
C17 O5 In1 121.3(11) . .
H7D O7 H7C 88.0 . .
H8C O8 H8D 80.7 . .

loop_
_geom_bond_atom_site_label_1
_geom_bond_atom_site_label_2
_geom_bond_distance
_geom_bond_site_symmetry_2
C1 O1 1.266(18) .
C1 O2 1.268(15) .
C1 C2 1.540(17) .
C1 In1 2.646(16) .
C2 C3 1.369(15) .
C2 C4 1.384(16) .
C3 C7 1.404(15) .
C3 H3 0.9300 .
C4 C5 1.331(15) .
C4 H4 0.9300 .
C5 C6 1.364(14) .
C5 H5 0.9300 .
C6 C7 1.358(15) .
C6 C8 1.492(14) .
C7 H7 0.9300 .
C8 C6 1.492(14) 2_675
C8 H8A 0.9700 .
C8 H8B 0.9700 .
C9 O4 1.274(15) .
C9 O3 1.289(13) .
C9 C10 1.490(17) .
C9 In1 2.620(13) .
C10 C11 1.308(17) .
C10 C12 1.368(16) .
C11 C13 1.361(17) .
C11 H11 0.9300 .
C12 C14 1.342(18) .
C12 H12 0.9300 .
C13 C15 1.369(16) .
C13 H13 0.9300 .
C14 C15 1.377(18) .
C14 H14 0.9300 .
C15 C16 1.566(16) .
C16 C15 1.566(16) 2_665
C16 H16A 0.9700 .
C16 H16B 0.9700 .
C17 O6 1.269(19) .
C17 O5 1.28(2) .
C17 C18 1.504(17) .
C18 C20 1.353(16) .
C18 C19 1.388(16) .
C19 C22 1.417(15) .
C19 H19 0.9300 .
C20 C21 1.414(16) .
C20 H20 0.9300 .
C21 C23 1.446(16) .
C21 H21 0.9300 .
C22 C23 1.363(15) .
C22 H22 0.9300 .
C23 C24 1.506(14) .
C24 C23 1.506(14) 2_565
C24 H24A 0.9700 .
C24 H24B 0.9700 .
C25 N1 1.326(17) .
C25 C26 1.41(2) .
C25 H25 0.9300 .
C26 C27 1.258(19) .
C26 H26 0.9300 .
C27 C28 1.472(17) .
C27 H27 0.9300 .
C28 C29 1.394(18) .
C28 C31 1.456(17) .
C29 N1 1.360(17) .
C29 C30 1.445(16) .
C30 N2 1.348(14) .
C30 C33 1.396(16) .
C31 C32 1.36(2) .
C31 H31 0.9300 .
C32 C33 1.39(2) .
C32 H32 0.9300 .
C33 C34 1.420(18) .
C34 C35 1.295(18) .
C34 H34 0.9300 .
C35 C36 1.405(16) .
C35 H35 0.9300 .
C36 N2 1.250(14) .
C36 H36 0.9300 .
In1 O5 2.079(13) .
In1 O3 2.220(8) .
In1 O2 2.234(8) .
In1 N1 2.258(14) .
In1 O4 2.292(11) .
In1 N2 2.310(9) .
In1 O1 2.369(14) .
O7 H7D 0.8628 .
O7 H7C 0.8651 .
O8 H8C 0.9302 .
O8 H8D 0.9277 .
